data_7133664
loop_
_publ_author_name
'Han, Xiao'
'Hou, Jie'
'Zhang, Haiyan'
'Wang, Zhen'
'Yao, Weijun'

_publ_section_title
;
 Phosphine-catalyzed enantioselective and diastereodivergent [3+2]
 cyclization for the construction of oxetane dispirooxindole skeletons.
;
_journal_issue 77
_journal_name_full 'Chemical communications (Cambridge, England)'
_journal_page_first 10736
_journal_page_last 10739
_journal_paper_doi 10.1039/d4cc03610g
_journal_volume 60
_journal_year 2024
_chemical_absolute_configuration rmad
_chemical_formula_moiety 'C25 H22 Br N O5'
_chemical_formula_sum 'C25 H22 Br N O5'
_chemical_formula_weight 496.34
_space_group_crystal_system monoclinic
_space_group_IT_number 4
_space_group_name_Hall 'P 2yb'
_space_group_name_H-M_alt 'P 1 21 1'
_atom_sites_solution_hydrogens geom
_audit_creation_date 2022-12-16
_audit_creation_method
;
Olex2 1.2
(compiled 2014.09.19 svn.r3010 for OlexSys, GUI svn.r4874)
;
_audit_update_record
;
2024-06-10 deposited with the CCDC.	2024-09-02 downloaded from the CCDC.
;
_cell_angle_alpha 90
_cell_angle_beta 92.036(8)
_cell_angle_gamma 90
_cell_formula_units_Z 2
_cell_length_a 8.958(4)
_cell_length_b 13.864(6)
_cell_length_c 9.026(4)
_cell_measurement_reflns_used 1672
_cell_measurement_temperature 296(2)
_cell_measurement_theta_max 22.36
_cell_measurement_theta_min 2.28
_cell_volume 1120.3(9)
_computing_molecular_graphics 'Olex2 (Dolomanov et al., 2009)'
_computing_publication_material 'Olex2 (Dolomanov et al., 2009)'
_computing_structure_refinement 'SHELXL-2016/6 (Sheldrick, 2016)'
_computing_structure_solution 'SHELXT 2014/5 (Sheldrick, 2014)'
_diffrn_ambient_temperature 296(2)
_diffrn_measured_fraction_theta_full 0.962
_diffrn_measured_fraction_theta_max 0.962
_diffrn_measurement_device_type 'Bruker APEX-II CCD'
_diffrn_measurement_method '\f and \w scans'
_diffrn_radiation_type MoK\a
_diffrn_radiation_wavelength 0.71073
_diffrn_reflns_av_R_equivalents 0.0435
_diffrn_reflns_av_unetI/netI 0.0854
_diffrn_reflns_Laue_measured_fraction_full 0.962
_diffrn_reflns_Laue_measured_fraction_max 0.962
_diffrn_reflns_limit_h_max 10
_diffrn_reflns_limit_h_min -10
_diffrn_reflns_limit_k_max 16
_diffrn_reflns_limit_k_min -14
_diffrn_reflns_limit_l_max 6
_diffrn_reflns_limit_l_min -10
_diffrn_reflns_number 4355
_diffrn_reflns_point_group_measured_fraction_full 0.827
_diffrn_reflns_point_group_measured_fraction_max 0.827
_diffrn_reflns_theta_full 24.999
_diffrn_reflns_theta_max 24.999
_diffrn_reflns_theta_min 2.694
_diffrn_standards_number 0
_exptl_absorpt_coefficient_mu 1.872
_exptl_absorpt_correction_type none
_exptl_crystal_colour colourless
_exptl_crystal_density_diffrn 1.471
_exptl_crystal_description block
_exptl_crystal_F_000 508
_exptl_crystal_size_max 0.18
_exptl_crystal_size_mid 0.16
_exptl_crystal_size_min 0.14
_refine_diff_density_max 0.252
_refine_diff_density_min -0.282
_refine_diff_density_rms 0.043
_refine_ls_abs_structure_details
;
 Flack x determined using 789 quotients [(I+)-(I-)]/[(I+)+(I-)]
 (Parsons, Flack and Wagner, Acta Cryst. B69 (2013) 249-259).
;
_refine_ls_abs_structure_Flack 0.015(11)
_refine_ls_extinction_method none
_refine_ls_goodness_of_fit_ref 0.926
_refine_ls_hydrogen_treatment constr
_refine_ls_matrix_type full
_refine_ls_number_parameters 291
_refine_ls_number_reflns 3275
_refine_ls_number_restraints 1
_refine_ls_restrained_S_all 0.926
_refine_ls_R_factor_all 0.0553
_refine_ls_R_factor_gt 0.0383
_refine_ls_shift/su_max 0.008
_refine_ls_shift/su_mean 0.001
_refine_ls_structure_factor_coef Fsqd
_refine_ls_weighting_details 'w=1/[\s^2^(Fo^2^)+(0.0100P)^2^] where P=(Fo^2^+2Fc^2^)/3'
_refine_ls_weighting_scheme calc
_refine_ls_wR_factor_gt 0.0826
_refine_ls_wR_factor_ref 0.0872
_reflns_Friedel_coverage 0.646
_reflns_Friedel_fraction_full 0.680
_reflns_Friedel_fraction_max 0.680
_reflns_number_gt 2475
_reflns_number_total 3275
_reflns_threshold_expression 'I > 2\s(I)'
_cod_data_source_file d4cc03610g2.cif
_cod_data_source_block y
_cod_depositor_comments 'Adding full bibliography for 7133664--7133666.cif.'
_cod_database_code 7133664
_shelx_space_group_comment
;
The symmetry employed for this shelxl refinement is uniquely defined
by the following loop, which should always be used as a source of
symmetry information in preference to the above space-group names.
They are only intended as comments.
;
_olex2_refinement_description
;
1. Others
 Fixed Uiso: H1A(0.214) H1B(0.214) H1C(0.214) H2A(0.135) H2B(0.135) H7(0.055)
 H8(0.064) H9A(0.073) H9B(0.073) H10A(0.081) H10B(0.081) H12(0.067) H13(0.082)
 H14(0.081) H15(0.079) H16(0.07) H20(0.052) H22(0.064) H23(0.065) H25A(0.143)
 H25B(0.143) H25C(0.143)
 Fixed X: H1A(0.709992) H1B(0.853079) H1C(0.697089) H2A(0.830708)
 H2B(0.846479) H7(0.171366) H8(0.352121) H9A(0.665428) H9B(0.541842)
 H10A(0.362465) H10B(0.495388) H12(0.23283) H13(0.057447) H14(-0.176207) H15(-
 0.231066) H16(-0.061531) H20(0.470086) H22(0.355423) H23(0.208612)
 H25A(0.051268) H25B(-0.068283) H25C(-0.072387)
 Fixed Y: H1A(0.544208) H1B(0.48076) H1C(0.43144) H2A(0.423792) H2B(0.53656)
 H7(0.601803) H8(0.482471) H9A(0.621946) H9B(0.632478) H10A(0.772768)
 H10B(0.755066) H12(0.354113) H13(0.236715) H14(0.280576) H15(0.439212)
 H16(0.557938) H20(0.410665) H22(0.332576) H23(0.471843) H25A(0.791747)
 H25B(0.720725) H25C(0.748473)
 Fixed Z: H1A(0.952581) H1B(0.980598) H1C(0.952961) H2A(0.752465)
 H2B(0.752616) H7(0.508812) H8(0.643477) H9A(0.30477) H9B(0.174177)
 H10A(0.394613) H10B(0.51387) H12(0.498565) H13(0.436347) H14(0.353185)
 H15(0.314155) H16(0.372056) H20(0.319706) H22(-0.098224) H23(-0.127392)
 H25A(0.023506) H25B(0.084142) H25C(-0.084322)
;
_shelx_shelxl_version_number 2016/6
_olex2_submission_special_instructions 'No special instructions were received'

loop_
_space_group_symop_operation_xyz
'x, y, z'
'-x, y+1/2, -z'

loop_
_atom_site_label
_atom_site_type_symbol
_atom_site_fract_x
_atom_site_fract_y
_atom_site_fract_z
_atom_site_U_iso_or_equiv
_atom_site_adp_type
_atom_site_occupancy
_atom_site_site_symmetry_order
_atom_site_calc_flag
_atom_site_refinement_flags_posn
_atom_site_refinement_flags_adp
_atom_site_refinement_flags_occupancy
_atom_site_disorder_assembly
_atom_site_disorder_group
Br1 Br 0.54432(7) 0.24680(5) 0.13106(7) 0.0715(3) Uani 1 1 d . . . . .
O1 O 0.1024(6) 0.6183(4) -0.1515(6) 0.0785(14) Uani 1 1 d . . . . .
O2 O 0.7191(6) 0.6262(4) 0.5843(6) 0.0866(16) Uani 1 1 d . . . . .
O3 O 0.1403(5) 0.7229(3) 0.2763(5) 0.0786(15) Uani 1 1 d . . . . .
O4 O 0.5623(5) 0.7520(5) 0.3024(5) 0.0895(14) Uani 1 1 d . . . . .
O5 O 0.6394(6) 0.4917(5) 0.6924(6) 0.0921(18) Uani 1 1 d . . . . .
N1 N 0.1743(5) 0.6107(3) 0.0903(5) 0.0476(12) Uani 1 1 d . . . . .
C1 C 0.7587(12) 0.4851(12) 0.9272(10) 0.143(5) Uani 1 1 d . . . . .
H1A H 0.709992 0.544208 0.952581 0.214 Uiso 1 1 calc R U . . .
H1B H 0.853079 0.480760 0.980598 0.214 Uiso 1 1 calc R U . . .
H1C H 0.697089 0.431440 0.952961 0.214 Uiso 1 1 calc R U . . .
C2 C 0.7815(11) 0.4835(8) 0.7781(11) 0.112(3) Uani 1 1 d . . . . .
H2A H 0.830708 0.423792 0.752465 0.135 Uiso 1 1 calc R U . . .
H2B H 0.846479 0.536560 0.752616 0.135 Uiso 1 1 calc R U . . .
C3 C 0.6246(8) 0.5680(5) 0.6016(7) 0.0565(16) Uani 1 1 d . . . . .
C4 C 0.4794(7) 0.5669(4) 0.5220(6) 0.0482(15) Uani 1 1 d . . . . .
C5 C 0.4466(6) 0.6290(4) 0.3855(6) 0.0430(14) Uani 1 1 d . . . . .
C6 C 0.2996(6) 0.5838(4) 0.3224(6) 0.0411(13) Uani 1 1 d . . . . .
C7 C 0.2221(6) 0.5467(4) 0.4648(6) 0.0460(15) Uani 1 1 d . . . . .
H7 H 0.171366 0.601803 0.508812 0.055 Uiso 1 1 calc R U . . .
C8 C 0.3556(7) 0.5235(5) 0.5622(6) 0.0531(16) Uani 1 1 d . . . . .
H8 H 0.352121 0.482471 0.643477 0.064 Uiso 1 1 calc R U . . .
C9 C 0.5697(7) 0.6500(5) 0.2754(7) 0.0609(17) Uani 1 1 d . . . . .
H9A H 0.665428 0.621946 0.304770 0.073 Uiso 1 1 calc R U . . .
H9B H 0.541842 0.632478 0.174177 0.073 Uiso 1 1 calc R U . . .
C10 C 0.4560(7) 0.7393(6) 0.4153(7) 0.0671(17) Uani 1 1 d . . . . .
H10A H 0.362465 0.772768 0.394613 0.081 Uiso 1 1 calc R U . . .
H10B H 0.495388 0.755066 0.513870 0.081 Uiso 1 1 calc R U . . .
C11 C 0.1079(6) 0.4692(4) 0.4371(6) 0.0471(15) Uani 1 1 d . . . . .
C12 C 0.1395(7) 0.3722(5) 0.4596(7) 0.0556(16) Uani 1 1 d . . . . .
H12 H 0.232830 0.354113 0.498565 0.067 Uiso 1 1 calc R U . . .
C13 C 0.0334(8) 0.3016(5) 0.4246(8) 0.0681(19) Uani 1 1 d . . . . .
H13 H 0.057447 0.236715 0.436347 0.082 Uiso 1 1 calc R U . . .
C14 C -0.1041(8) 0.3274(5) 0.3736(8) 0.0672(18) Uani 1 1 d . . . . .
H14 H -0.176207 0.280576 0.353185 0.081 Uiso 1 1 calc R U . . .
C15 C -0.1368(7) 0.4223(5) 0.3521(8) 0.0662(18) Uani 1 1 d . . . . .
H15 H -0.231066 0.439212 0.314155 0.079 Uiso 1 1 calc R U . . .
C16 C -0.0351(7) 0.4935(5) 0.3848(7) 0.0586(17) Uani 1 1 d . . . . .
H16 H -0.061531 0.557938 0.372056 0.070 Uiso 1 1 calc R U . . .
C17 C 0.1954(6) 0.6499(4) 0.2313(6) 0.0501(15) Uani 1 1 d . . . . .
C18 C 0.2555(6) 0.5219(4) 0.0801(6) 0.0398(15) Uani 1 1 d . . . . .
C19 C 0.3315(6) 0.5037(4) 0.2140(6) 0.0371(14) Uani 1 1 d . . . . .
C20 C 0.4177(6) 0.4232(4) 0.2310(6) 0.0435(13) Uani 1 1 d . . . . .
H20 H 0.470086 0.410665 0.319706 0.052 Uiso 1 1 calc R U . . .
C21 C 0.4246(6) 0.3605(4) 0.1114(7) 0.0450(14) Uani 1 1 d . . . . .
C22 C 0.3486(7) 0.3765(5) -0.0209(7) 0.0533(16) Uani 1 1 d . . . . .
H22 H 0.355423 0.332576 -0.098224 0.064 Uiso 1 1 calc R U . . .
C23 C 0.2612(7) 0.4593(5) -0.0388(7) 0.0545(16) Uani 1 1 d . . . . .
H23 H 0.208612 0.471843 -0.127392 0.065 Uiso 1 1 calc R U . . .
C24 C 0.0914(7) 0.6521(5) -0.0303(8) 0.0565(16) Uani 1 1 d . . . . .
C25 C -0.0085(9) 0.7358(7) 0.0011(9) 0.095(3) Uani 1 1 d . . . . .
H25A H 0.051268 0.791747 0.023506 0.143 Uiso 1 1 calc R U . . .
H25B H -0.068283 0.720725 0.084142 0.143 Uiso 1 1 calc R U . . .
H25C H -0.072387 0.748473 -0.084322 0.143 Uiso 1 1 calc R U . . .

loop_
_atom_site_aniso_label
_atom_site_aniso_U_11
_atom_site_aniso_U_22
_atom_site_aniso_U_33
_atom_site_aniso_U_23
_atom_site_aniso_U_13
_atom_site_aniso_U_12
Br1 0.0829(5) 0.0577(4) 0.0737(4) -0.0109(4) 0.0006(3) 0.0238(4)
O1 0.089(4) 0.074(3) 0.070(3) 0.002(3) -0.028(3) 0.009(2)
O2 0.072(3) 0.091(4) 0.096(4) 0.011(3) -0.013(3) -0.038(3)
O3 0.101(3) 0.061(4) 0.074(3) -0.010(2) 0.001(3) 0.033(3)
O4 0.139(4) 0.058(3) 0.074(3) 0.009(3) 0.030(3) -0.031(4)
O5 0.084(4) 0.117(5) 0.073(4) 0.035(4) -0.035(3) -0.033(3)
N1 0.052(3) 0.044(3) 0.048(3) 0.001(2) 0.009(2) 0.005(2)
C1 0.110(9) 0.250(16) 0.067(7) 0.035(9) -0.029(6) -0.013(9)
C2 0.100(7) 0.133(8) 0.101(7) 0.030(6) -0.055(6) -0.029(6)
C3 0.061(5) 0.064(4) 0.043(4) 0.000(3) -0.009(3) -0.016(3)
C4 0.060(4) 0.051(3) 0.034(3) -0.005(3) 0.003(3) -0.015(3)
C5 0.053(4) 0.039(3) 0.037(3) -0.002(3) 0.004(3) -0.008(3)
C6 0.050(4) 0.037(3) 0.037(3) 0.001(3) 0.005(3) 0.006(3)
C7 0.049(3) 0.053(4) 0.037(3) -0.003(3) 0.012(3) -0.002(3)
C8 0.066(4) 0.066(4) 0.028(3) 0.002(3) 0.005(3) -0.012(3)
C9 0.069(4) 0.059(4) 0.056(4) -0.002(3) 0.014(3) -0.017(3)
C10 0.093(4) 0.046(4) 0.063(4) -0.005(4) 0.010(3) -0.013(4)
C11 0.044(4) 0.059(4) 0.039(3) 0.003(3) 0.015(3) -0.002(3)
C12 0.040(4) 0.068(4) 0.058(4) 0.019(3) 0.000(3) 0.000(3)
C13 0.057(4) 0.050(4) 0.097(5) 0.014(4) 0.011(4) -0.002(3)
C14 0.049(4) 0.069(5) 0.084(5) 0.004(4) 0.003(4) -0.011(4)
C15 0.044(4) 0.073(5) 0.082(5) 0.014(4) -0.007(4) -0.002(4)
C16 0.051(4) 0.049(4) 0.076(5) 0.000(3) 0.008(3) 0.002(3)
C17 0.057(4) 0.047(4) 0.046(4) 0.001(3) 0.007(3) -0.002(3)
C18 0.033(3) 0.048(3) 0.039(4) 0.003(3) 0.010(3) -0.003(3)
C19 0.038(3) 0.041(3) 0.033(3) -0.003(3) 0.003(3) -0.006(3)
C20 0.040(3) 0.047(3) 0.043(3) 0.003(3) 0.006(3) 0.000(3)
C21 0.044(3) 0.041(3) 0.051(4) -0.002(3) 0.004(3) 0.009(3)
C22 0.062(4) 0.057(4) 0.042(4) -0.015(3) 0.012(3) 0.004(3)
C23 0.057(4) 0.064(4) 0.043(3) 0.001(3) 0.003(3) 0.004(3)
C24 0.058(4) 0.058(4) 0.053(4) 0.006(4) -0.004(3) 0.001(3)
C25 0.090(5) 0.090(7) 0.104(5) -0.002(6) -0.019(4) 0.035(5)

loop_
_atom_type_symbol
_atom_type_description
_atom_type_scat_dispersion_real
_atom_type_scat_dispersion_imag
_atom_type_scat_source
C C 0.0033 0.0016 'International Tables Vol C Tables 4.2.6.8 and 6.1.1.4'
H H 0.0000 0.0000 'International Tables Vol C Tables 4.2.6.8 and 6.1.1.4'
N N 0.0061 0.0033 'International Tables Vol C Tables 4.2.6.8 and 6.1.1.4'
O O 0.0106 0.0060 'International Tables Vol C Tables 4.2.6.8 and 6.1.1.4'
Br Br -0.2901 2.4595 'International Tables Vol C Tables 4.2.6.8 and 6.1.1.4'

loop_
_geom_angle_atom_site_label_1
_geom_angle_atom_site_label_2
_geom_angle_atom_site_label_3
_geom_angle
_geom_angle_site_symmetry_1
_geom_angle_site_symmetry_3
_geom_angle_publ_flag
C10 O4 C9 92.1(5) . . ?
C3 O5 C2 116.5(6) . . ?
C17 N1 C18 109.9(5) . . ?
C17 N1 C24 126.6(5) . . ?
C24 N1 C18 123.5(5) . . ?
H1A C1 H1B 109.5 . . ?
H1A C1 H1C 109.5 . . ?
H1B C1 H1C 109.5 . . ?
C2 C1 H1A 109.5 . . ?
C2 C1 H1B 109.5 . . ?
C2 C1 H1C 109.5 . . ?
O5 C2 H2A 109.4 . . ?
O5 C2 H2B 109.4 . . ?
C1 C2 O5 111.1(9) . . ?
C1 C2 H2A 109.4 . . ?
C1 C2 H2B 109.4 . . ?
H2A C2 H2B 108.0 . . ?
O2 C3 O5 124.2(7) . . ?
O2 C3 C4 124.7(6) . . ?
O5 C3 C4 111.0(6) . . ?
C3 C4 C5 122.3(5) . . ?
C8 C4 C3 127.5(6) . . ?
C8 C4 C5 109.9(6) . . ?
C4 C5 C6 101.9(4) . . ?
C4 C5 C9 120.5(5) . . ?
C4 C5 C10 114.1(5) . . ?
C6 C5 C10 120.1(5) . . ?
C9 C5 C6 117.3(5) . . ?
C9 C5 C10 83.7(4) . . ?
C5 C6 C7 103.1(4) . . ?
C17 C6 C5 116.8(5) . . ?
C17 C6 C7 111.0(4) . . ?
C19 C6 C5 110.9(4) . . ?
C19 C6 C7 112.9(4) . . ?
C19 C6 C17 102.6(5) . . ?
C6 C7 H7 107.6 . . ?
C8 C7 C6 100.6(4) . . ?
C8 C7 H7 107.6 . . ?
C11 C7 C6 114.7(5) . . ?
C11 C7 H7 107.6 . . ?
C11 C7 C8 118.1(5) . . ?
C4 C8 C7 113.7(5) . . ?
C4 C8 H8 123.2 . . ?
C7 C8 H8 123.2 . . ?
O4 C9 C5 92.2(4) . . ?
O4 C9 H9A 113.3 . . ?
O4 C9 H9B 113.3 . . ?
C5 C9 H9A 113.3 . . ?
C5 C9 H9B 113.3 . . ?
H9A C9 H9B 110.6 . . ?
O4 C10 C5 91.7(5) . . ?
O4 C10 H10A 113.3 . . ?
O4 C10 H10B 113.3 . . ?
C5 C10 H10A 113.3 . . ?
C5 C10 H10B 113.3 . . ?
H10A C10 H10B 110.7 . . ?
C12 C11 C7 122.4(5) . . ?
C12 C11 C16 117.7(5) . . ?
C16 C11 C7 119.9(5) . . ?
C11 C12 H12 119.5 . . ?
C11 C12 C13 121.0(6) . . ?
C13 C12 H12 119.5 . . ?
C12 C13 H13 120.1 . . ?
C14 C13 C12 119.9(6) . . ?
C14 C13 H13 120.1 . . ?
C13 C14 H14 120.1 . . ?
C13 C14 C15 119.7(6) . . ?
C15 C14 H14 120.1 . . ?
C14 C15 H15 119.0 . . ?
C14 C15 C16 121.9(6) . . ?
C16 C15 H15 119.0 . . ?
C11 C16 H16 120.1 . . ?
C15 C16 C11 119.8(6) . . ?
C15 C16 H16 120.1 . . ?
O3 C17 N1 126.3(6) . . ?
O3 C17 C6 125.0(5) . . ?
N1 C17 C6 108.6(5) . . ?
C19 C18 N1 109.5(5) . . ?
C23 C18 N1 128.4(6) . . ?
C23 C18 C19 122.1(5) . . ?
C18 C19 C6 109.4(5) . . ?
C20 C19 C6 130.3(6) . . ?
C20 C19 C18 120.3(5) . . ?
C19 C20 H20 121.1 . . ?
C19 C20 C21 117.8(6) . . ?
C21 C20 H20 121.1 . . ?
C20 C21 Br1 119.0(5) . . ?
C22 C21 Br1 118.3(4) . . ?
C22 C21 C20 122.8(5) . . ?
C21 C22 H22 120.2 . . ?
C21 C22 C23 119.5(5) . . ?
C23 C22 H22 120.2 . . ?
C18 C23 C22 117.6(6) . . ?
C18 C23 H23 121.2 . . ?
C22 C23 H23 121.2 . . ?
O1 C24 N1 119.0(6) . . ?
O1 C24 C25 123.0(7) . . ?
N1 C24 C25 117.9(6) . . ?
C24 C25 H25A 109.5 . . ?
C24 C25 H25B 109.5 . . ?
C24 C25 H25C 109.5 . . ?
H25A C25 H25B 109.5 . . ?
H25A C25 H25C 109.5 . . ?
H25B C25 H25C 109.5 . . ?

loop_
_geom_bond_atom_site_label_1
_geom_bond_atom_site_label_2
_geom_bond_distance
_geom_bond_site_symmetry_2
_geom_bond_publ_flag
Br1 C21 1.911(5) . ?
O1 C24 1.197(7) . ?
O2 C3 1.184(7) . ?
O3 C17 1.203(7) . ?
O4 C9 1.436(9) . ?
O4 C10 1.430(7) . ?
O5 C2 1.470(9) . ?
O5 C3 1.342(8) . ?
N1 C17 1.391(7) . ?
N1 C18 1.435(7) . ?
N1 C24 1.417(8) . ?
C1 H1A 0.9600 . ?
C1 H1B 0.9600 . ?
C1 H1C 0.9600 . ?
C1 C2 1.369(12) . ?
C2 H2A 0.9700 . ?
C2 H2B 0.9700 . ?
C3 C4 1.464(9) . ?
C4 C5 1.523(8) . ?
C4 C8 1.323(8) . ?
C5 C6 1.549(8) . ?
C5 C9 1.538(7) . ?
C5 C10 1.554(10) . ?
C6 C7 1.569(7) . ?
C6 C17 1.526(8) . ?
C6 C19 1.514(7) . ?
C7 H7 0.9800 . ?
C7 C8 1.494(8) . ?
C7 C11 1.499(8) . ?
C8 H8 0.9300 . ?
C9 H9A 0.9700 . ?
C9 H9B 0.9700 . ?
C10 H10A 0.9700 . ?
C10 H10B 0.9700 . ?
C11 C12 1.388(8) . ?
C11 C16 1.391(8) . ?
C12 H12 0.9300 . ?
C12 C13 1.393(9) . ?
C13 H13 0.9300 . ?
C13 C14 1.348(9) . ?
C14 H14 0.9300 . ?
C14 C15 1.359(9) . ?
C15 H15 0.9300 . ?
C15 C16 1.369(9) . ?
C16 H16 0.9300 . ?
C18 C19 1.389(8) . ?
C18 C23 1.382(8) . ?
C19 C20 1.363(8) . ?
C20 H20 0.9300 . ?
C20 C21 1.389(8) . ?
C21 C22 1.372(8) . ?
C22 H22 0.9300 . ?
C22 C23 1.395(9) . ?
C23 H23 0.9300 . ?
C24 C25 1.498(10) . ?
C25 H25A 0.9600 . ?
C25 H25B 0.9600 . ?
C25 H25C 0.9600 . ?

loop_
_geom_torsion_atom_site_label_1
_geom_torsion_atom_site_label_2
_geom_torsion_atom_site_label_3
_geom_torsion_atom_site_label_4
_geom_torsion
_geom_torsion_site_symmetry_1
_geom_torsion_site_symmetry_2
_geom_torsion_site_symmetry_3
_geom_torsion_site_symmetry_4
_geom_torsion_publ_flag
Br1 C21 C22 C23 -179.6(4) . . . . ?
O2 C3 C4 C5 12.8(10) . . . . ?
O2 C3 C4 C8 -159.1(7) . . . . ?
O5 C3 C4 C5 -164.4(6) . . . . ?
O5 C3 C4 C8 23.7(9) . . . . ?
N1 C18 C19 C6 0.6(6) . . . . ?
N1 C18 C19 C20 -179.6(5) . . . . ?
N1 C18 C23 C22 -179.7(5) . . . . ?
C2 O5 C3 O2 2.1(11) . . . . ?
C2 O5 C3 C4 179.3(7) . . . . ?
C3 O5 C2 C1 119.6(11) . . . . ?
C3 C4 C5 C6 166.4(5) . . . . ?
C3 C4 C5 C9 34.5(8) . . . . ?
C3 C4 C5 C10 -62.6(7) . . . . ?
C3 C4 C8 C7 172.9(5) . . . . ?
C4 C5 C6 C7 31.1(5) . . . . ?
C4 C5 C6 C17 153.0(5) . . . . ?
C4 C5 C6 C19 -90.0(5) . . . . ?
C4 C5 C9 O4 -118.3(5) . . . . ?
C4 C5 C10 O4 124.7(5) . . . . ?
C5 C4 C8 C7 0.2(7) . . . . ?
C5 C6 C7 C8 -30.6(5) . . . . ?
C5 C6 C7 C11 -158.5(5) . . . . ?
C5 C6 C17 O3 -59.6(7) . . . . ?
C5 C6 C17 N1 121.1(5) . . . . ?
C5 C6 C19 C18 -125.5(5) . . . . ?
C5 C6 C19 C20 54.7(7) . . . . ?
C6 C5 C9 O4 116.7(5) . . . . ?
C6 C5 C10 O4 -114.0(5) . . . . ?
C6 C7 C8 C4 19.8(6) . . . . ?
C6 C7 C11 C12 99.0(6) . . . . ?
C6 C7 C11 C16 -80.0(6) . . . . ?
C6 C19 C20 C21 179.0(5) . . . . ?
C7 C6 C17 O3 58.1(7) . . . . ?
C7 C6 C17 N1 -121.2(5) . . . . ?
C7 C6 C19 C18 119.4(5) . . . . ?
C7 C6 C19 C20 -60.4(8) . . . . ?
C7 C11 C12 C13 -176.2(5) . . . . ?
C7 C11 C16 C15 176.5(6) . . . . ?
C8 C4 C5 C6 -20.4(6) . . . . ?
C8 C4 C5 C9 -152.3(5) . . . . ?
C8 C4 C5 C10 110.6(6) . . . . ?
C8 C7 C11 C12 -19.5(7) . . . . ?
C8 C7 C11 C16 161.6(5) . . . . ?
C9 O4 C10 C5 -4.3(5) . . . . ?
C9 C5 C6 C7 164.9(5) . . . . ?
C9 C5 C6 C17 -73.2(6) . . . . ?
C9 C5 C6 C19 43.8(7) . . . . ?
C9 C5 C10 O4 4.0(5) . . . . ?
C10 O4 C9 C5 4.4(5) . . . . ?
C10 C5 C6 C7 -96.1(5) . . . . ?
C10 C5 C6 C17 25.8(7) . . . . ?
C10 C5 C6 C19 142.9(5) . . . . ?
C10 C5 C9 O4 -4.0(5) . . . . ?
C11 C7 C8 C4 145.4(5) . . . . ?
C11 C12 C13 C14 -2.6(10) . . . . ?
C12 C11 C16 C15 -2.5(9) . . . . ?
C12 C13 C14 C15 2.1(11) . . . . ?
C13 C14 C15 C16 -1.9(11) . . . . ?
C14 C15 C16 C11 2.1(10) . . . . ?
C16 C11 C12 C13 2.8(8) . . . . ?
C17 N1 C18 C19 -0.8(6) . . . . ?
C17 N1 C18 C23 178.1(5) . . . . ?
C17 N1 C24 O1 168.1(6) . . . . ?
C17 N1 C24 C25 -13.0(9) . . . . ?
C17 C6 C7 C8 -156.4(5) . . . . ?
C17 C6 C7 C11 75.7(6) . . . . ?
C17 C6 C19 C18 -0.1(5) . . . . ?
C17 C6 C19 C20 -179.9(6) . . . . ?
C18 N1 C17 O3 -178.5(6) . . . . ?
C18 N1 C17 C6 0.8(6) . . . . ?
C18 N1 C24 O1 -8.9(9) . . . . ?
C18 N1 C24 C25 170.0(6) . . . . ?
C18 C19 C20 C21 -0.8(8) . . . . ?
C19 C6 C7 C8 89.1(5) . . . . ?
C19 C6 C7 C11 -38.8(7) . . . . ?
C19 C6 C17 O3 178.8(6) . . . . ?
C19 C6 C17 N1 -0.4(5) . . . . ?
C19 C18 C23 C22 -0.9(8) . . . . ?
C19 C20 C21 Br1 180.0(4) . . . . ?
C19 C20 C21 C22 -0.1(8) . . . . ?
C20 C21 C22 C23 0.5(9) . . . . ?
C21 C22 C23 C18 0.0(8) . . . . ?
C23 C18 C19 C6 -178.4(5) . . . . ?
C23 C18 C19 C20 1.4(8) . . . . ?
C24 N1 C17 O3 4.2(9) . . . . ?
C24 N1 C17 C6 -176.6(5) . . . . ?
C24 N1 C18 C19 176.6(5) . . . . ?
C24 N1 C18 C23 -4.5(8) . . . . ?
